data_7720446
loop_
_publ_author_name
'de Vere-Tucker, Matthew'
'Slawin, Alexandra M. Z.'
'Cordes, David B.'
'Stasch, Andreas'

_publ_section_title
;
 Synthesis of heteroleptic calcium amide complexes <i>via</i> manipulation
 of the Schlenk equilibrium.
;
_journal_issue 4
_journal_name_full 'Dalton transactions (Cambridge, England : 2003)'
_journal_page_first 1708
_journal_page_last 1715
_journal_paper_doi 10.1039/d5dt02949j
_journal_volume 55
_journal_year 2026
_chemical_formula_moiety 'C66 H98 Ca N4, 0.5(C4 H10 O)'
_chemical_formula_sum 'C68 H103 Ca N4 O0.5'
_chemical_formula_weight 1024.67
_space_group_crystal_system triclinic
_space_group_IT_number 2
_space_group_name_Hall '-P 1'
_space_group_name_H-M_alt 'P -1'
_atom_sites_solution_hydrogens geom
_atom_sites_solution_primary direct
_atom_sites_solution_secondary difmap
_audit_creation_date 2025-06-04
_audit_creation_method 'by CrystalStructure 4.3'
_audit_update_record
;
2025-12-08 deposited with the CCDC.	2025-12-23 downloaded from the CCDC.
;
_cell_angle_alpha 90.774(4)
_cell_angle_beta 91.907(4)
_cell_angle_gamma 112.633(5)
_cell_formula_units_Z 2
_cell_length_a 12.7340(6)
_cell_length_b 13.0655(7)
_cell_length_c 20.7474(9)
_cell_measurement_reflns_used 6237
_cell_measurement_temperature 173
_cell_measurement_theta_max 21.46
_cell_measurement_theta_min 1.68
_cell_volume 3183.0(3)
_computing_cell_refinement 'CrysAlisPro 1.171.38.46 (Rigaku OD, 2015)'
_computing_data_collection 'CrysAlisPro 1.171.38.46 (Rigaku OD, 2015)'
_computing_data_reduction 'CrysAlisPro 1.171.38.46 (Rigaku OD, 2015)'
_computing_molecular_graphics 'CrystalStructure 4.3'
_computing_publication_material 'CrystalStructure 4.3 (Rigaku, 2018)'
_computing_structure_refinement 'SHELXL Version 2019/3 (Sheldrick, 2015B)'
_computing_structure_solution 'SHELXT Version 2018/2 (Sheldrick, 2015A)'
_diffrn_ambient_temperature 173
_diffrn_detector_area_resol_mean 5.811
_diffrn_measured_fraction_theta_full 0.999
_diffrn_measured_fraction_theta_max 0.999
_diffrn_measurement_device_type 'Rigaku XtaLAB P200'
_diffrn_measurement_method \w
_diffrn_radiation_type 'Mo K\a'
_diffrn_radiation_wavelength 0.71073
_diffrn_reflns_av_R_equivalents 0.1731
_diffrn_reflns_av_unetI/netI 0.1006
_diffrn_reflns_Laue_measured_fraction_full 0.999
_diffrn_reflns_Laue_measured_fraction_max 0.999
_diffrn_reflns_limit_h_max 14
_diffrn_reflns_limit_h_min -14
_diffrn_reflns_limit_k_max 14
_diffrn_reflns_limit_k_min -14
_diffrn_reflns_limit_l_max 23
_diffrn_reflns_limit_l_min -23
_diffrn_reflns_number 82754
_diffrn_reflns_point_group_measured_fraction_full 0.999
_diffrn_reflns_point_group_measured_fraction_max 0.999
_diffrn_reflns_theta_full 23.256
_diffrn_reflns_theta_max 23.256
_diffrn_reflns_theta_min 1.689
_diffrn_standards_number 0
_exptl_absorpt_coefficient_mu 0.140
_exptl_absorpt_correction_T_max 0.999
_exptl_absorpt_correction_T_min 0.857
_exptl_absorpt_correction_type multi-scan
_exptl_absorpt_process_details
;
CrysAlisPro 1.171.38.46 (Rigaku Oxford Diffraction, 2015)
Empirical absorption correction using spherical harmonics,
 implemented in SCALE3 ABSPACK scaling algorithm.
;
_exptl_crystal_colour colourless
_exptl_crystal_density_diffrn 1.069
_exptl_crystal_density_method 'not measured'
_exptl_crystal_description plate
_exptl_crystal_F_000 1126.00
_exptl_crystal_size_max 0.100
_exptl_crystal_size_mid 0.100
_exptl_crystal_size_min 0.010
_refine_diff_density_max 0.28
_refine_diff_density_min -0.24
_refine_ls_extinction_method none
_refine_ls_goodness_of_fit_ref 1.000
_refine_ls_hydrogen_treatment constr
_refine_ls_number_parameters 709
_refine_ls_number_reflns 9140
_refine_ls_number_restraints 58
_refine_ls_R_factor_all 0.1251
_refine_ls_R_factor_gt 0.0563
_refine_ls_shift/su_max 0.000
_refine_ls_structure_factor_coef Fsqd
_refine_ls_weighting_details 'w = 1/[\s^2^(Fo^2^)+(0.0467P)^2^+0.9962P] where P=(Fo^2^+2Fc^2^)/3'
_refine_ls_weighting_scheme calc
_refine_ls_wR_factor_gt 0.1057
_refine_ls_wR_factor_ref 0.1272
_reflns_Friedel_coverage 0.000
_reflns_number_gt 5355
_reflns_number_total 9140
_reflns_threshold_expression F^2^>2.0\s(F^2^)
_cod_data_source_file d5dt02949j2.cif
_cod_data_source_block 7
_cod_database_code 7720446

loop_
_space_group_symop_id
_space_group_symop_operation_xyz
1 +X,+Y,+Z
2 -X,-Y,-Z

loop_
_atom_site_label
_atom_site_type_symbol
_atom_site_fract_x
_atom_site_fract_y
_atom_site_fract_z
_atom_site_U_iso_or_equiv
_atom_site_adp_type
_atom_site_occupancy
_atom_site_site_symmetry_order
_atom_site_calc_flag
_atom_site_refinement_flags_posn
_atom_site_refinement_flags_adp
_atom_site_refinement_flags_occupancy
_atom_site_disorder_assembly
_atom_site_disorder_group
Ca1 Ca 0.31939(5) 0.69403(5) 0.24884(3) 0.02785(19) Uani 1 1 d . . . . .
O83 O 0.0504(8) 0.0114(9) 0.0105(5) 0.118(3) Uani 0.5 1 d D U P A -1
N1 N 0.20510(19) 0.5729(2) 0.16435(11) 0.0286(6) Uani 1 1 d . . . . .
N5 N 0.1572(2) 0.6067(2) 0.31412(12) 0.0309(6) Uani 1 1 d . . . . .
N41 N 0.4146(2) 0.8912(2) 0.25697(12) 0.0300(6) Uani 1 1 d . . . . .
N45 N 0.5048(2) 0.6916(2) 0.27520(11) 0.0286(6) Uani 1 1 d . . . . .
C2 C 0.1124(2) 0.5999(2) 0.16114(14) 0.0286(8) Uani 1 1 d . . . . .
C3 C 0.0618(3) 0.6241(3) 0.21460(15) 0.0323(8) Uani 1 1 d . . . . .
H3 H 0.015382 0.664185 0.204257 0.039 Uiso 1 1 calc R U . . .
C4 C 0.0650(2) 0.6017(2) 0.28167(14) 0.0281(8) Uani 1 1 d . . . . .
C6 C 0.2164(3) 0.5007(3) 0.11371(14) 0.0296(8) Uani 1 1 d . . . . .
C7 C 0.1464(3) 0.3863(3) 0.11381(15) 0.0342(8) Uani 1 1 d . . . . .
C8 C 0.1635(3) 0.3149(3) 0.06914(17) 0.0453(9) Uani 1 1 d . . . . .
H8 H 0.116021 0.238195 0.068913 0.054 Uiso 1 1 calc R U . . .
C9 C 0.2476(3) 0.3526(3) 0.02509(16) 0.0469(10) Uani 1 1 d . . . . .
H9 H 0.259380 0.302226 -0.004445 0.056 Uiso 1 1 calc R U . . .
C10 C 0.3137(3) 0.4631(3) 0.02437(16) 0.0432(9) Uani 1 1 d . . . . .
H10 H 0.371181 0.488786 -0.006370 0.052 Uiso 1 1 calc R U . . .
C11 C 0.3000(3) 0.5397(3) 0.06717(14) 0.0323(8) Uani 1 1 d . . . . .
C12 C 0.0520(3) 0.3374(3) 0.16102(17) 0.0444(9) Uani 1 1 d . . . . .
H12 H 0.053032 0.398278 0.191105 0.053 Uiso 1 1 calc R U . . .
C13 C -0.0652(3) 0.2886(4) 0.1254(2) 0.0770(13) Uani 1 1 d . . . . .
H13A H -0.073142 0.343328 0.095859 0.115 Uiso 1 1 calc R U . . .
H13B H -0.125125 0.269597 0.156771 0.115 Uiso 1 1 calc R U . . .
H13C H -0.072041 0.221605 0.100725 0.115 Uiso 1 1 calc R U . . .
C14 C 0.0667(3) 0.2467(3) 0.20089(19) 0.0655(12) Uani 1 1 d . . . . .
H14A H 0.063070 0.185063 0.172270 0.098 Uiso 1 1 calc R U . . .
H14B H 0.005737 0.220156 0.231608 0.098 Uiso 1 1 calc R U . . .
H14C H 0.140637 0.276441 0.224490 0.098 Uiso 1 1 calc R U . . .
C15 C 0.3709(3) 0.6614(3) 0.05775(15) 0.0393(9) Uani 1 1 d . . . . .
H15 H 0.359740 0.704775 0.095129 0.047 Uiso 1 1 calc R U . . .
C16 C 0.3315(3) 0.7018(3) -0.00433(16) 0.0555(10) Uani 1 1 d . . . . .
H16A H 0.346823 0.664096 -0.041854 0.083 Uiso 1 1 calc R U . . .
H16B H 0.372958 0.782072 -0.007265 0.083 Uiso 1 1 calc R U . . .
H16C H 0.249626 0.684912 -0.003408 0.083 Uiso 1 1 calc R U . . .
C17 C 0.4977(3) 0.6857(3) 0.05491(17) 0.0517(10) Uani 1 1 d . . . . .
H17A H 0.523226 0.658650 0.093816 0.078 Uiso 1 1 calc R U . . .
H17B H 0.540262 0.765871 0.052342 0.078 Uiso 1 1 calc R U . . .
H17C H 0.511209 0.648158 0.016740 0.078 Uiso 1 1 calc R U . . .
C18 C 0.0592(3) 0.6092(3) 0.09538(15) 0.0375(9) Uani 1 1 d . . . . .
H18 H 0.086273 0.569137 0.062644 0.045 Uiso 1 1 calc R U . . .
C19 C -0.0715(3) 0.5615(4) 0.09012(18) 0.0649(12) Uani 1 1 d . . . . .
H19A H -0.101217 0.488968 0.110196 0.097 Uiso 1 1 calc R U . . .
H19B H -0.096952 0.553119 0.044553 0.097 Uiso 1 1 calc R U . . .
H19C H -0.099690 0.612020 0.112253 0.097 Uiso 1 1 calc R U . . .
C20 C 0.1026(3) 0.7315(3) 0.07766(17) 0.0572(11) Uani 1 1 d . . . . .
H20A H 0.072097 0.771611 0.106993 0.086 Uiso 1 1 calc R U . . .
H20B H 0.077508 0.737406 0.033194 0.086 Uiso 1 1 calc R U . . .
H20C H 0.185975 0.763634 0.081428 0.086 Uiso 1 1 calc R U . . .
C21 C -0.0508(2) 0.5635(3) 0.31354(15) 0.0339(8) Uani 1 1 d . . . . .
H21 H -0.036112 0.566875 0.361325 0.041 Uiso 1 1 calc R U . . .
C22 C -0.1186(3) 0.4426(3) 0.29331(18) 0.0546(10) Uani 1 1 d . . . . .
H22A H -0.133086 0.436826 0.246447 0.082 Uiso 1 1 calc R U . . .
H22B H -0.191317 0.415579 0.314814 0.082 Uiso 1 1 calc R U . . .
H22C H -0.075118 0.397813 0.305679 0.082 Uiso 1 1 calc R U . . .
C23 C -0.1216(3) 0.6325(3) 0.29861(18) 0.0550(11) Uani 1 1 d . . . . .
H23A H -0.075164 0.711108 0.307593 0.083 Uiso 1 1 calc R U . . .
H23B H -0.188056 0.608936 0.325635 0.083 Uiso 1 1 calc R U . . .
H23C H -0.147122 0.621518 0.253027 0.083 Uiso 1 1 calc R U . . .
C24 C 0.1523(2) 0.5855(3) 0.38293(15) 0.0344(8) Uani 1 1 d . . . . .
C25 C 0.1525(3) 0.4851(3) 0.40494(16) 0.0375(9) Uani 1 1 d . . . . .
C26 C 0.1588(3) 0.4719(3) 0.47140(18) 0.0480(10) Uani 1 1 d . . . . .
H26 H 0.160528 0.404657 0.487188 0.058 Uiso 1 1 calc R U . . .
C27 C 0.1626(3) 0.5542(4) 0.51449(17) 0.0513(10) Uani 1 1 d . . . . .
H27 H 0.167541 0.543795 0.559554 0.062 Uiso 1 1 calc R U . . .
C28 C 0.1593(3) 0.6513(3) 0.49221(17) 0.0463(10) Uani 1 1 d . . . . .
H28 H 0.161217 0.707425 0.522333 0.056 Uiso 1 1 calc R U . . .
C29 C 0.1533(3) 0.6695(3) 0.42671(16) 0.0382(9) Uani 1 1 d . . . . .
C30 C 0.1500(3) 0.3928(3) 0.35949(16) 0.0403(9) Uani 1 1 d . . . . .
H30 H 0.123959 0.407107 0.315748 0.048 Uiso 1 1 calc R U . . .
C31 C 0.0686(4) 0.2782(3) 0.3793(2) 0.0784(14) Uani 1 1 d . . . . .
H31A H 0.094829 0.260625 0.421100 0.118 Uiso 1 1 calc R U . . .
H31B H 0.066747 0.222481 0.346751 0.118 Uiso 1 1 calc R U . . .
H31C H -0.008054 0.278018 0.382899 0.118 Uiso 1 1 calc R U . . .
C32 C 0.2697(3) 0.3947(4) 0.3547(2) 0.0711(13) Uani 1 1 d . . . . .
H32A H 0.320616 0.467427 0.340204 0.107 Uiso 1 1 calc R U . . .
H32B H 0.268463 0.337013 0.323599 0.107 Uiso 1 1 calc R U . . .
H32C H 0.296981 0.380770 0.397053 0.107 Uiso 1 1 calc R U . . .
C33 C 0.1515(3) 0.7787(3) 0.40525(17) 0.0490(10) Uani 1 1 d . . . . .
H33 H 0.137628 0.773712 0.357369 0.059 Uiso 1 1 calc R U . . .
C34 C 0.0552(4) 0.8059(4) 0.4361(2) 0.0858(15) Uani 1 1 d . . . . .
H34A H -0.017585 0.742678 0.429012 0.129 Uiso 1 1 calc R U . . .
H34B H 0.050299 0.871543 0.416111 0.129 Uiso 1 1 calc R U . . .
H34C H 0.072110 0.820494 0.482498 0.129 Uiso 1 1 calc R U . . .
C35 C 0.2651(4) 0.8722(3) 0.4206(2) 0.0811(14) Uani 1 1 d . . . . .
H35A H 0.284534 0.873569 0.466771 0.122 Uiso 1 1 calc R U . . .
H35B H 0.260388 0.942964 0.409233 0.122 Uiso 1 1 calc R U . . .
H35C H 0.323924 0.860810 0.395692 0.122 Uiso 1 1 calc R U . . .
C42 C 0.4933(3) 0.9107(3) 0.21213(15) 0.0312(8) Uani 1 1 d . . . . .
C43 C 0.5542(3) 0.8427(3) 0.20124(15) 0.0350(8) Uani 1 1 d . . . . .
H43 H 0.586357 0.852046 0.160002 0.042 Uiso 1 1 calc R U . . .
C44 C 0.5781(3) 0.7632(3) 0.23835(15) 0.0312(8) Uani 1 1 d . . . . .
C46 C 0.3985(3) 0.9866(3) 0.28394(15) 0.0344(8) Uani 1 1 d . . . . .
C47 C 0.4810(3) 1.0558(3) 0.32979(16) 0.0418(9) Uani 1 1 d . . . . .
C48 C 0.4607(3) 1.1400(3) 0.36130(18) 0.0557(11) Uani 1 1 d . . . . .
H48 H 0.515035 1.184854 0.393011 0.067 Uiso 1 1 calc R U . . .
C49 C 0.3650(4) 1.1605(3) 0.34822(19) 0.0613(11) Uani 1 1 d . . . . .
H49 H 0.352980 1.218710 0.370563 0.074 Uiso 1 1 calc R U . . .
C50 C 0.2865(3) 1.0960(3) 0.30248(18) 0.0534(10) Uani 1 1 d . . . . .
H50 H 0.220306 1.110869 0.293173 0.064 Uiso 1 1 calc R U . . .
C51 C 0.3010(3) 1.0094(3) 0.26924(16) 0.0400(9) Uani 1 1 d . . . . .
C52 C 0.5910(3) 1.0408(3) 0.34781(19) 0.0595(11) Uani 1 1 d . . . . .
H52 H 0.596529 0.980990 0.319223 0.071 Uiso 1 1 calc R U . . .
C53 C 0.6966(4) 1.1481(4) 0.3393(3) 0.1068(18) Uani 1 1 d . . . . .
H53A H 0.695077 1.173998 0.295253 0.160 Uiso 1 1 calc R U . . .
H53B H 0.765753 1.133282 0.346904 0.160 Uiso 1 1 calc R U . . .
H53C H 0.696220 1.205333 0.370178 0.160 Uiso 1 1 calc R U . . .
C54 C 0.5905(4) 1.0063(4) 0.4172(2) 0.0858(15) Uani 1 1 d . . . . .
H54A H 0.583543 1.063510 0.445753 0.129 Uiso 1 1 calc R U . . .
H54B H 0.661760 0.997011 0.428209 0.129 Uiso 1 1 calc R U . . .
H54C H 0.526006 0.935900 0.422662 0.129 Uiso 1 1 calc R U . . .
C55 C 0.2148(3) 0.9481(3) 0.21579(16) 0.0435(9) Uani 1 1 d . . . . .
H55 H 0.230817 0.882650 0.200968 0.052 Uiso 1 1 calc R U . . .
C56 C 0.2266(3) 1.0249(3) 0.15852(17) 0.0611(11) Uani 1 1 d . . . . .
H56A H 0.210853 1.089391 0.172361 0.092 Uiso 1 1 calc R U . . .
H56B H 0.172243 0.984357 0.123537 0.092 Uiso 1 1 calc R U . . .
H56C H 0.304229 1.049766 0.143202 0.092 Uiso 1 1 calc R U . . .
C57 C 0.0920(3) 0.9070(3) 0.23774(19) 0.0597(11) Uani 1 1 d . . . . .
H57A H 0.085077 0.863200 0.276504 0.090 Uiso 1 1 calc R U . . .
H57B H 0.040231 0.860748 0.203295 0.090 Uiso 1 1 calc R U . . .
H57C H 0.072018 0.970744 0.247465 0.090 Uiso 1 1 calc R U . . .
C58 C 0.5194(3) 1.0098(3) 0.16802(16) 0.0411(9) Uani 1 1 d . . . . .
H58 H 0.482365 1.058276 0.186205 0.049 Uiso 1 1 calc R U . . .
C59 C 0.6454(3) 1.0815(3) 0.1626(2) 0.0748(13) Uani 1 1 d . . . . .
H59A H 0.682674 1.096675 0.205780 0.112 Uiso 1 1 calc R U . . .
H59B H 0.653597 1.151595 0.142725 0.112 Uiso 1 1 calc R U . . .
H59C H 0.680823 1.042221 0.135977 0.112 Uiso 1 1 calc R U . . .
C60 C 0.4646(3) 0.9696(3) 0.10065(17) 0.0576(11) Uani 1 1 d . . . . .
H60A H 0.501853 0.924961 0.080414 0.086 Uiso 1 1 calc R U . . .
H60B H 0.473617 1.033734 0.074146 0.086 Uiso 1 1 calc R U . . .
H60C H 0.383427 0.924381 0.104310 0.086 Uiso 1 1 calc R U . . .
C61 C 0.7022(2) 0.7721(3) 0.23746(15) 0.0379(9) Uani 1 1 d . . . . .
H61 H 0.705072 0.702983 0.256108 0.045 Uiso 1 1 calc R U . . .
C62 C 0.7746(3) 0.8698(3) 0.28195(19) 0.0649(12) Uani 1 1 d . . . . .
H62A H 0.776276 0.939118 0.263598 0.097 Uiso 1 1 calc R U . . .
H62B H 0.852263 0.871984 0.286272 0.097 Uiso 1 1 calc R U . . .
H62C H 0.741484 0.860925 0.324513 0.097 Uiso 1 1 calc R U . . .
C63 C 0.7528(3) 0.7852(4) 0.17125(17) 0.0630(12) Uani 1 1 d . . . . .
H63A H 0.701349 0.727270 0.141547 0.095 Uiso 1 1 calc R U . . .
H63B H 0.826792 0.778439 0.174576 0.095 Uiso 1 1 calc R U . . .
H63C H 0.762808 0.858271 0.154952 0.095 Uiso 1 1 calc R U . . .
C64 C 0.5376(2) 0.6119(3) 0.30966(15) 0.0295(8) Uani 1 1 d . . . . .
C65 C 0.5651(2) 0.6272(3) 0.37615(15) 0.0332(8) Uani 1 1 d . . . . .
C66 C 0.5884(3) 0.5451(3) 0.40849(16) 0.0393(9) Uani 1 1 d . . . . .
H66 H 0.606484 0.554657 0.453541 0.047 Uiso 1 1 calc R U . . .
C67 C 0.5862(3) 0.4509(3) 0.37727(17) 0.0414(9) Uani 1 1 d . . . . .
H67 H 0.602450 0.396055 0.400356 0.050 Uiso 1 1 calc R U . . .
C68 C 0.5599(3) 0.4371(3) 0.31194(16) 0.0390(9) Uani 1 1 d . . . . .
H68 H 0.558092 0.371992 0.290148 0.047 Uiso 1 1 calc R U . . .
C69 C 0.5362(3) 0.5161(3) 0.27733(15) 0.0331(8) Uani 1 1 d . . . . .
C70 C 0.5667(3) 0.7272(3) 0.41412(15) 0.0401(9) Uani 1 1 d . . . . .
H70 H 0.568852 0.785691 0.382960 0.048 Uiso 1 1 calc R U . . .
C71 C 0.6700(4) 0.7756(3) 0.46081(19) 0.0750(13) Uani 1 1 d . . . . .
H71A H 0.667143 0.720839 0.493248 0.112 Uiso 1 1 calc R U . . .
H71B H 0.669460 0.842674 0.482243 0.112 Uiso 1 1 calc R U . . .
H71C H 0.739818 0.794309 0.436943 0.112 Uiso 1 1 calc R U . . .
C72 C 0.4571(3) 0.6963(3) 0.45193(19) 0.0670(12) Uani 1 1 d . . . . .
H72A H 0.390855 0.671509 0.421660 0.101 Uiso 1 1 calc R U . . .
H72B H 0.459263 0.761300 0.476938 0.101 Uiso 1 1 calc R U . . .
H72C H 0.451562 0.636423 0.481257 0.101 Uiso 1 1 calc R U . . .
C73 C 0.5064(3) 0.4923(3) 0.20566(15) 0.0423(9) Uani 1 1 d . . . . .
H73 H 0.497017 0.558690 0.187124 0.051 Uiso 1 1 calc R U . . .
C74 C 0.6007(4) 0.4726(4) 0.16945(18) 0.0721(13) Uani 1 1 d . . . . .
H74A H 0.673494 0.534876 0.178508 0.108 Uiso 1 1 calc R U . . .
H74B H 0.582167 0.466554 0.122970 0.108 Uiso 1 1 calc R U . . .
H74C H 0.606570 0.403750 0.183805 0.108 Uiso 1 1 calc R U . . .
C75 C 0.3952(3) 0.3936(3) 0.19367(18) 0.0665(12) Uani 1 1 d . . . . .
H75A H 0.400769 0.328099 0.213432 0.100 Uiso 1 1 calc R U . . .
H75B H 0.379558 0.379697 0.147114 0.100 Uiso 1 1 calc R U . . .
H75C H 0.333327 0.409214 0.212705 0.100 Uiso 1 1 calc R U . . .
C81 C -0.1491(10) -0.0459(14) 0.0287(8) 0.128(6) Uani 0.5 1 d D U P A -1
H81A H -0.215693 -0.027434 0.019665 0.193 Uiso 0.5 1 calc R U P A -1
H81B H -0.163812 -0.120352 0.011113 0.193 Uiso 0.5 1 calc R U P A -1
H81C H -0.134212 -0.043931 0.075440 0.193 Uiso 0.5 1 calc R U P A -1
C82 C -0.0458(11) 0.0381(12) -0.0026(9) 0.130(6) Uani 0.5 1 d D U P A -1
H82A H -0.060754 0.037028 -0.049773 0.156 Uiso 0.5 1 calc R U P A -1
H82B H -0.031081 0.113637 0.014713 0.156 Uiso 0.5 1 calc R U P A -1
C84 C 0.1170(11) 0.0214(16) -0.0456(5) 0.137(6) Uani 0.5 1 d D U P A -1
H84A H 0.126160 0.089994 -0.068557 0.164 Uiso 0.5 1 calc R U P A -1
H84B H 0.080296 -0.043119 -0.075613 0.164 Uiso 0.5 1 calc R U P A -1
C85 C 0.2328(9) 0.0252(13) -0.0193(6) 0.158(6) Uani 0.5 1 d D U P A -1
H85A H 0.282983 0.032038 -0.055157 0.238 Uiso 0.5 1 calc R U P A -1
H85B H 0.267423 0.089197 0.010573 0.238 Uiso 0.5 1 calc R U P A -1
H85C H 0.221842 -0.043095 0.003560 0.238 Uiso 0.5 1 calc R U P A -1

loop_
_atom_site_aniso_label
_atom_site_aniso_U_11
_atom_site_aniso_U_22
_atom_site_aniso_U_33
_atom_site_aniso_U_23
_atom_site_aniso_U_13
_atom_site_aniso_U_12
Ca1 0.0210(4) 0.0338(4) 0.0282(4) -0.0008(3) 0.0014(3) 0.0100(3)
O83 0.127(6) 0.109(7) 0.119(6) 0.038(6) -0.016(5) 0.048(6)
N1 0.0222(15) 0.0363(16) 0.0281(16) -0.0001(13) 0.0034(12) 0.0119(13)
N5 0.0252(16) 0.0421(17) 0.0268(17) 0.0034(13) 0.0014(12) 0.0143(13)
N41 0.0249(15) 0.0351(17) 0.0308(16) -0.0015(13) 0.0014(13) 0.0125(13)
N45 0.0232(15) 0.0364(16) 0.0267(15) 0.0042(13) 0.0015(12) 0.0120(13)
C2 0.0244(18) 0.0305(19) 0.028(2) -0.0005(15) -0.0016(15) 0.0073(15)
C3 0.0319(19) 0.042(2) 0.031(2) 0.0045(16) 0.0056(16) 0.0231(17)
C4 0.0251(19) 0.033(2) 0.029(2) 0.0004(15) 0.0026(15) 0.0141(15)
C6 0.0263(19) 0.040(2) 0.0262(19) -0.0053(16) -0.0045(15) 0.0179(17)
C7 0.0296(19) 0.041(2) 0.032(2) -0.0034(17) -0.0017(16) 0.0145(18)
C8 0.036(2) 0.044(2) 0.051(2) -0.0149(19) -0.0055(19) 0.0120(18)
C9 0.050(2) 0.062(3) 0.037(2) -0.017(2) 0.001(2) 0.031(2)
C10 0.039(2) 0.058(3) 0.036(2) -0.0051(19) 0.0065(17) 0.022(2)
C11 0.0291(19) 0.044(2) 0.0259(19) -0.0051(17) -0.0007(16) 0.0171(17)
C12 0.044(2) 0.035(2) 0.052(2) -0.0028(18) 0.0113(19) 0.0115(18)
C13 0.036(2) 0.085(3) 0.098(4) 0.004(3) 0.005(2) 0.010(2)
C14 0.067(3) 0.061(3) 0.065(3) 0.008(2) 0.014(2) 0.020(2)
C15 0.029(2) 0.057(3) 0.032(2) -0.0024(17) 0.0039(16) 0.0178(18)
C16 0.056(3) 0.071(3) 0.042(2) 0.008(2) 0.0045(19) 0.028(2)
C17 0.038(2) 0.066(3) 0.048(2) 0.001(2) 0.0098(18) 0.016(2)
C18 0.038(2) 0.055(2) 0.026(2) -0.0041(17) -0.0019(16) 0.0246(18)
C19 0.043(2) 0.102(3) 0.053(3) -0.012(2) -0.0178(19) 0.033(2)
C20 0.079(3) 0.068(3) 0.035(2) 0.008(2) -0.003(2) 0.041(2)
C21 0.0260(18) 0.048(2) 0.0300(19) 0.0012(16) 0.0053(15) 0.0168(17)
C22 0.035(2) 0.054(3) 0.071(3) 0.002(2) 0.0179(19) 0.012(2)
C23 0.033(2) 0.073(3) 0.069(3) 0.015(2) 0.0197(19) 0.030(2)
C24 0.0206(18) 0.052(2) 0.029(2) 0.0016(19) 0.0035(15) 0.0129(17)
C25 0.0265(19) 0.054(3) 0.032(2) 0.0097(19) 0.0075(15) 0.0155(17)
C26 0.037(2) 0.065(3) 0.043(3) 0.019(2) 0.0088(18) 0.020(2)
C27 0.039(2) 0.085(3) 0.027(2) 0.011(2) 0.0053(17) 0.021(2)
C28 0.041(2) 0.068(3) 0.030(2) 0.000(2) 0.0064(17) 0.020(2)
C29 0.032(2) 0.051(2) 0.031(2) 0.0061(18) 0.0031(16) 0.0143(18)
C30 0.037(2) 0.052(2) 0.035(2) 0.0113(18) 0.0061(16) 0.0202(19)
C31 0.091(3) 0.057(3) 0.067(3) 0.012(2) 0.020(3) 0.004(3)
C32 0.058(3) 0.093(3) 0.080(3) -0.010(3) 0.001(2) 0.048(3)
C33 0.056(3) 0.060(3) 0.033(2) -0.0075(19) 0.0005(18) 0.025(2)
C34 0.114(4) 0.096(4) 0.077(3) 0.008(3) 0.032(3) 0.070(3)
C35 0.093(4) 0.065(3) 0.059(3) 0.002(2) -0.011(3) 0.003(3)
C42 0.0269(19) 0.033(2) 0.030(2) 0.0034(16) -0.0021(16) 0.0079(16)
C43 0.035(2) 0.050(2) 0.027(2) 0.0062(17) 0.0047(15) 0.0237(18)
C44 0.0248(19) 0.043(2) 0.0307(19) 0.0006(17) 0.0015(16) 0.0186(17)
C46 0.038(2) 0.027(2) 0.036(2) 0.0023(16) 0.0010(16) 0.0102(17)
C47 0.045(2) 0.034(2) 0.045(2) -0.0027(18) -0.0025(18) 0.0147(18)
C48 0.066(3) 0.042(2) 0.057(3) -0.010(2) -0.012(2) 0.019(2)
C49 0.080(3) 0.049(3) 0.064(3) -0.018(2) -0.007(2) 0.037(2)
C50 0.061(3) 0.051(3) 0.062(3) -0.006(2) -0.001(2) 0.037(2)
C51 0.041(2) 0.039(2) 0.044(2) 0.0001(18) -0.0020(17) 0.0205(18)
C52 0.053(3) 0.057(3) 0.064(3) -0.020(2) -0.023(2) 0.019(2)
C53 0.053(3) 0.086(4) 0.154(5) -0.020(3) -0.023(3) 0.000(3)
C54 0.106(4) 0.085(4) 0.081(4) -0.026(3) -0.042(3) 0.057(3)
C55 0.035(2) 0.047(2) 0.054(2) -0.0006(19) -0.0045(18) 0.0229(18)
C56 0.058(3) 0.079(3) 0.052(3) 0.006(2) -0.006(2) 0.033(2)
C57 0.045(2) 0.065(3) 0.074(3) 0.001(2) 0.000(2) 0.026(2)
C58 0.034(2) 0.044(2) 0.044(2) 0.0095(18) 0.0057(17) 0.0139(18)
C59 0.046(3) 0.064(3) 0.100(4) 0.040(3) 0.008(2) 0.004(2)
C60 0.066(3) 0.063(3) 0.047(3) 0.019(2) 0.006(2) 0.028(2)
C61 0.0194(18) 0.051(2) 0.046(2) 0.0127(18) 0.0065(16) 0.0152(17)
C62 0.026(2) 0.081(3) 0.084(3) -0.007(3) -0.005(2) 0.017(2)
C63 0.036(2) 0.107(4) 0.059(3) 0.021(2) 0.017(2) 0.039(2)
C64 0.0212(18) 0.039(2) 0.029(2) 0.0008(16) -0.0005(14) 0.0127(16)
C65 0.0237(18) 0.043(2) 0.033(2) 0.0015(17) 0.0023(15) 0.0120(16)
C66 0.035(2) 0.053(2) 0.031(2) 0.0053(19) -0.0022(16) 0.0188(18)
C67 0.037(2) 0.051(3) 0.041(2) 0.0146(19) 0.0009(17) 0.0234(19)
C68 0.035(2) 0.045(2) 0.040(2) -0.0006(18) 0.0005(17) 0.0191(18)
C69 0.0259(19) 0.040(2) 0.034(2) 0.0039(17) 0.0009(15) 0.0132(16)
C70 0.038(2) 0.050(2) 0.032(2) 0.0031(18) -0.0040(17) 0.0170(18)
C71 0.088(3) 0.068(3) 0.068(3) -0.020(2) -0.038(3) 0.034(3)
C72 0.081(3) 0.062(3) 0.063(3) 0.005(2) 0.034(2) 0.031(2)
C73 0.049(2) 0.048(2) 0.035(2) -0.0037(17) -0.0039(17) 0.024(2)
C74 0.078(3) 0.106(4) 0.046(3) -0.008(2) 0.009(2) 0.051(3)
C75 0.070(3) 0.069(3) 0.051(3) -0.011(2) -0.025(2) 0.019(2)
C81 0.159(11) 0.122(12) 0.075(8) -0.012(8) 0.007(9) 0.022(10)
C82 0.152(8) 0.119(10) 0.140(10) 0.000(7) 0.008(6) 0.075(7)
C84 0.137(8) 0.097(9) 0.126(9) 0.011(7) 0.028(6) -0.012(7)
C85 0.166(10) 0.182(13) 0.117(10) 0.056(9) 0.062(9) 0.051(10)

loop_
_atom_type_symbol
_atom_type_description
_atom_type_scat_dispersion_real
_atom_type_scat_dispersion_imag
_atom_type_scat_source
C C 0.0033 0.0016
;
International Tables for Crystallography
(Vol. C, Tables 4.2.6.8 and 6.1.1.4)
;
H H 0.0000 0.0000
;
International Tables for Crystallography
(Vol. C, Table 6.1.1.4)
;
Ca Ca 0.2262 0.3064
;
International Tables for Crystallography
(Vol. C, Tables 4.2.6.8 and 6.1.1.4)
;
N N 0.0061 0.0033
;
International Tables for Crystallography
(Vol. C, Tables 4.2.6.8 and 6.1.1.4)
;
O O 0.0106 0.0060
;
International Tables for Crystallography
(Vol. C, Tables 4.2.6.8 and 6.1.1.4)
;

loop_
_geom_angle_atom_site_label_1
_geom_angle_atom_site_label_2
_geom_angle_atom_site_label_3
_geom_angle
_geom_angle_site_symmetry_1
_geom_angle_site_symmetry_3
_geom_angle_publ_flag
N1 Ca1 N41 132.06(8) . . ?
N1 Ca1 N5 85.13(8) . . ?
N41 Ca1 N5 118.20(9) . . ?
N1 Ca1 N45 118.49(8) . . ?
N41 Ca1 N45 85.13(8) . . ?
N5 Ca1 N45 122.66(9) . . ?
C82 O83 C84 112.0(6) . . ?
C2 N1 C6 117.8(2) . . ?
C2 N1 Ca1 102.33(17) . . ?
C6 N1 Ca1 138.74(18) . . ?
C4 N5 C24 119.6(2) . . ?
C4 N5 Ca1 108.77(19) . . ?
C24 N5 Ca1 130.01(18) . . ?
C42 N41 C46 116.9(3) . . ?
C42 N41 Ca1 101.93(18) . . ?
C46 N41 Ca1 139.68(19) . . ?
C44 N45 C64 119.5(2) . . ?
C44 N45 Ca1 107.46(18) . . ?
C64 N45 Ca1 131.09(19) . . ?
N1 C2 C3 124.4(3) . . ?
N1 C2 C18 119.9(3) . . ?
C3 C2 C18 115.8(3) . . ?
C2 C3 C4 133.7(3) . . ?
C2 C3 H3 113.2 . . ?
C4 C3 H3 113.2 . . ?
N5 C4 C3 123.8(3) . . ?
N5 C4 C21 121.2(3) . . ?
C3 C4 C21 115.0(3) . . ?
C11 C6 C7 119.2(3) . . ?
C11 C6 N1 121.9(3) . . ?
C7 C6 N1 118.7(3) . . ?
C8 C7 C6 119.2(3) . . ?
C8 C7 C12 118.0(3) . . ?
C6 C7 C12 122.8(3) . . ?
C9 C8 C7 121.5(3) . . ?
C9 C8 H8 119.3 . . ?
C7 C8 H8 119.3 . . ?
C10 C9 C8 119.2(3) . . ?
C10 C9 H9 120.4 . . ?
C8 C9 H9 120.4 . . ?
C9 C10 C11 122.3(3) . . ?
C9 C10 H10 118.9 . . ?
C11 C10 H10 118.9 . . ?
C10 C11 C6 118.6(3) . . ?
C10 C11 C15 117.5(3) . . ?
C6 C11 C15 123.8(3) . . ?
C14 C12 C7 112.6(3) . . ?
C14 C12 C13 108.1(3) . . ?
C7 C12 C13 110.9(3) . . ?
C14 C12 H12 108.3 . . ?
C7 C12 H12 108.3 . . ?
C13 C12 H12 108.3 . . ?
C12 C13 H13A 109.5 . . ?
C12 C13 H13B 109.5 . . ?
H13A C13 H13B 109.5 . . ?
C12 C13 H13C 109.5 . . ?
H13A C13 H13C 109.5 . . ?
H13B C13 H13C 109.5 . . ?
C12 C14 H14A 109.5 . . ?
C12 C14 H14B 109.5 . . ?
H14A C14 H14B 109.5 . . ?
C12 C14 H14C 109.5 . . ?
H14A C14 H14C 109.5 . . ?
H14B C14 H14C 109.5 . . ?
C11 C15 C17 112.7(3) . . ?
C11 C15 C16 110.7(3) . . ?
C17 C15 C16 108.9(3) . . ?
C11 C15 H15 108.1 . . ?
C17 C15 H15 108.1 . . ?
C16 C15 H15 108.1 . . ?
C15 C16 H16A 109.5 . . ?
C15 C16 H16B 109.5 . . ?
H16A C16 H16B 109.5 . . ?
C15 C16 H16C 109.5 . . ?
H16A C16 H16C 109.5 . . ?
H16B C16 H16C 109.5 . . ?
C15 C17 H17A 109.5 . . ?
C15 C17 H17B 109.5 . . ?
H17A C17 H17B 109.5 . . ?
C15 C17 H17C 109.5 . . ?
H17A C17 H17C 109.5 . . ?
H17B C17 H17C 109.5 . . ?
C20 C18 C2 108.9(3) . . ?
C20 C18 C19 108.4(3) . . ?
C2 C18 C19 115.9(3) . . ?
C20 C18 H18 107.8 . . ?
C2 C18 H18 107.8 . . ?
C19 C18 H18 107.8 . . ?
C18 C19 H19A 109.5 . . ?
C18 C19 H19B 109.5 . . ?
H19A C19 H19B 109.5 . . ?
C18 C19 H19C 109.5 . . ?
H19A C19 H19C 109.5 . . ?
H19B C19 H19C 109.5 . . ?
C18 C20 H20A 109.5 . . ?
C18 C20 H20B 109.5 . . ?
H20A C20 H20B 109.5 . . ?
C18 C20 H20C 109.5 . . ?
H20A C20 H20C 109.5 . . ?
H20B C20 H20C 109.5 . . ?
C22 C21 C23 109.7(3) . . ?
C22 C21 C4 108.1(2) . . ?
C23 C21 C4 115.4(3) . . ?
C22 C21 H21 107.8 . . ?
C23 C21 H21 107.8 . . ?
C4 C21 H21 107.8 . . ?
C21 C22 H22A 109.5 . . ?
C21 C22 H22B 109.5 . . ?
H22A C22 H22B 109.5 . . ?
C21 C22 H22C 109.5 . . ?
H22A C22 H22C 109.5 . . ?
H22B C22 H22C 109.5 . . ?
C21 C23 H23A 109.5 . . ?
C21 C23 H23B 109.5 . . ?
H23A C23 H23B 109.5 . . ?
C21 C23 H23C 109.5 . . ?
H23A C23 H23C 109.5 . . ?
H23B C23 H23C 109.5 . . ?
C25 C24 C29 120.9(3) . . ?
C25 C24 N5 119.8(3) . . ?
C29 C24 N5 119.2(3) . . ?
C26 C25 C24 118.2(3) . . ?
C26 C25 C30 119.5(3) . . ?
C24 C25 C30 122.3(3) . . ?
C27 C26 C25 121.4(4) . . ?
C27 C26 H26 119.3 . . ?
C25 C26 H26 119.3 . . ?
C28 C27 C26 119.8(3) . . ?
C28 C27 H27 120.1 . . ?
C26 C27 H27 120.1 . . ?
C27 C28 C29 121.6(3) . . ?
C27 C28 H28 119.2 . . ?
C29 C28 H28 119.2 . . ?
C28 C29 C24 118.2(3) . . ?
C28 C29 C33 119.0(3) . . ?
C24 C29 C33 122.8(3) . . ?
C25 C30 C32 109.6(3) . . ?
C25 C30 C31 113.1(3) . . ?
C32 C30 C31 110.0(3) . . ?
C25 C30 H30 108.0 . . ?
C32 C30 H30 108.0 . . ?
C31 C30 H30 108.0 . . ?
C30 C31 H31A 109.5 . . ?
C30 C31 H31B 109.5 . . ?
H31A C31 H31B 109.5 . . ?
C30 C31 H31C 109.5 . . ?
H31A C31 H31C 109.5 . . ?
H31B C31 H31C 109.5 . . ?
C30 C32 H32A 109.5 . . ?
C30 C32 H32B 109.5 . . ?
H32A C32 H32B 109.5 . . ?
C30 C32 H32C 109.5 . . ?
H32A C32 H32C 109.5 . . ?
H32B C32 H32C 109.5 . . ?
C29 C33 C35 110.8(3) . . ?
C29 C33 C34 112.5(3) . . ?
C35 C33 C34 109.6(3) . . ?
C29 C33 H33 108.0 . . ?
C35 C33 H33 108.0 . . ?
C34 C33 H33 108.0 . . ?
C33 C34 H34A 109.5 . . ?
C33 C34 H34B 109.5 . . ?
H34A C34 H34B 109.5 . . ?
C33 C34 H34C 109.5 . . ?
H34A C34 H34C 109.5 . . ?
H34B C34 H34C 109.5 . . ?
C33 C35 H35A 109.5 . . ?
C33 C35 H35B 109.5 . . ?
H35A C35 H35B 109.5 . . ?
C33 C35 H35C 109.5 . . ?
H35A C35 H35C 109.5 . . ?
H35B C35 H35C 109.5 . . ?
N41 C42 C43 123.7(3) . . ?
N41 C42 C58 120.3(3) . . ?
C43 C42 C58 115.9(3) . . ?
C42 C43 C44 134.1(3) . . ?
C42 C43 H43 113.0 . . ?
C44 C43 H43 113.0 . . ?
N45 C44 C43 124.2(3) . . ?
N45 C44 C61 120.6(3) . . ?
C43 C44 C61 115.0(3) . . ?
C51 C46 C47 118.9(3) . . ?
C51 C46 N41 122.6(3) . . ?
C47 C46 N41 118.5(3) . . ?
C48 C47 C46 119.1(3) . . ?
C48 C47 C52 117.6(3) . . ?
C46 C47 C52 123.2(3) . . ?
C49 C48 C47 122.0(4) . . ?
C49 C48 H48 119.0 . . ?
C47 C48 H48 119.0 . . ?
C48 C49 C50 119.2(3) . . ?
C48 C49 H49 120.4 . . ?
C50 C49 H49 120.4 . . ?
C49 C50 C51 121.9(3) . . ?
C49 C50 H50 119.0 . . ?
C51 C50 H50 119.0 . . ?
C50 C51 C46 118.8(3) . . ?
C50 C51 C55 118.5(3) . . ?
C46 C51 C55 122.6(3) . . ?
C54 C52 C47 110.3(3) . . ?
C54 C52 C53 108.8(4) . . ?
C47 C52 C53 111.8(3) . . ?
C54 C52 H52 108.6 . . ?
C47 C52 H52 108.6 . . ?
C53 C52 H52 108.6 . . ?
C52 C53 H53A 109.5 . . ?
C52 C53 H53B 109.5 . . ?
H53A C53 H53B 109.5 . . ?
C52 C53 H53C 109.5 . . ?
H53A C53 H53C 109.5 . . ?
H53B C53 H53C 109.5 . . ?
C52 C54 H54A 109.5 . . ?
C52 C54 H54B 109.5 . . ?
H54A C54 H54B 109.5 . . ?
C52 C54 H54C 109.5 . . ?
H54A C54 H54C 109.5 . . ?
H54B C54 H54C 109.5 . . ?
C51 C55 C57 112.5(3) . . ?
C51 C55 C56 109.7(3) . . ?
C57 C55 C56 108.8(3) . . ?
C51 C55 H55 108.6 . . ?
C57 C55 H55 108.6 . . ?
C56 C55 H55 108.6 . . ?
C55 C56 H56A 109.5 . . ?
C55 C56 H56B 109.5 . . ?
H56A C56 H56B 109.5 . . ?
C55 C56 H56C 109.5 . . ?
H56A C56 H56C 109.5 . . ?
H56B C56 H56C 109.5 . . ?
C55 C57 H57A 109.5 . . ?
C55 C57 H57B 109.5 . . ?
H57A C57 H57B 109.5 . . ?
C55 C57 H57C 109.5 . . ?
H57A C57 H57C 109.5 . . ?
H57B C57 H57C 109.5 . . ?
C59 C58 C42 115.1(3) . . ?
C59 C58 C60 109.8(3) . . ?
C42 C58 C60 109.7(3) . . ?
C59 C58 H58 107.3 . . ?
C42 C58 H58 107.3 . . ?
C60 C58 H58 107.3 . . ?
C58 C59 H59A 109.5 . . ?
C58 C59 H59B 109.5 . . ?
H59A C59 H59B 109.5 . . ?
C58 C59 H59C 109.5 . . ?
H59A C59 H59C 109.5 . . ?
H59B C59 H59C 109.5 . . ?
C58 C60 H60A 109.5 . . ?
C58 C60 H60B 109.5 . . ?
H60A C60 H60B 109.5 . . ?
C58 C60 H60C 109.5 . . ?
H60A C60 H60C 109.5 . . ?
H60B C60 H60C 109.5 . . ?
C63 C61 C62 109.9(3) . . ?
C63 C61 C44 115.4(3) . . ?
C62 C61 C44 107.8(3) . . ?
C63 C61 H61 107.8 . . ?
C62 C61 H61 107.8 . . ?
C44 C61 H61 107.8 . . ?
C61 C62 H62A 109.5 . . ?
C61 C62 H62B 109.5 . . ?
H62A C62 H62B 109.5 . . ?
C61 C62 H62C 109.5 . . ?
H62A C62 H62C 109.5 . . ?
H62B C62 H62C 109.5 . . ?
C61 C63 H63A 109.5 . . ?
C61 C63 H63B 109.5 . . ?
H63A C63 H63B 109.5 . . ?
C61 C63 H63C 109.5 . . ?
H63A C63 H63C 109.5 . . ?
H63B C63 H63C 109.5 . . ?
C65 C64 C69 119.7(3) . . ?
C65 C64 N45 120.2(3) . . ?
C69 C64 N45 120.1(3) . . ?
C66 C65 C64 118.6(3) . . ?
C66 C65 C70 118.9(3) . . ?
C64 C65 C70 122.5(3) . . ?
C67 C66 C65 122.0(3) . . ?
C67 C66 H66 119.0 . . ?
C65 C66 H66 119.0 . . ?
C66 C67 C68 118.9(3) . . ?
C66 C67 H67 120.5 . . ?
C68 C67 H67 120.5 . . ?
C67 C68 C69 121.5(3) . . ?
C67 C68 H68 119.3 . . ?
C69 C68 H68 119.3 . . ?
C68 C69 C64 119.3(3) . . ?
C68 C69 C73 117.4(3) . . ?
C64 C69 C73 123.2(3) . . ?
C65 C70 C71 112.7(3) . . ?
C65 C70 C72 109.9(3) . . ?
C71 C70 C72 109.3(3) . . ?
C65 C70 H70 108.3 . . ?
C71 C70 H70 108.3 . . ?
C72 C70 H70 108.3 . . ?
C70 C71 H71A 109.5 . . ?
C70 C71 H71B 109.5 . . ?
H71A C71 H71B 109.5 . . ?
C70 C71 H71C 109.5 . . ?
H71A C71 H71C 109.5 . . ?
H71B C71 H71C 109.5 . . ?
C70 C72 H72A 109.5 . . ?
C70 C72 H72B 109.5 . . ?
H72A C72 H72B 109.5 . . ?
C70 C72 H72C 109.5 . . ?
H72A C72 H72C 109.5 . . ?
H72B C72 H72C 109.5 . . ?
C75 C73 C69 111.7(3) . . ?
C75 C73 C74 109.2(3) . . ?
C69 C73 C74 112.4(3) . . ?
C75 C73 H73 107.8 . . ?
C69 C73 H73 107.8 . . ?
C74 C73 H73 107.8 . . ?
C73 C74 H74A 109.5 . . ?
C73 C74 H74B 109.5 . . ?
H74A C74 H74B 109.5 . . ?
C73 C74 H74C 109.5 . . ?
H74A C74 H74C 109.5 . . ?
H74B C74 H74C 109.5 . . ?
C73 C75 H75A 109.5 . . ?
C73 C75 H75B 109.5 . . ?
H75A C75 H75B 109.5 . . ?
C73 C75 H75C 109.5 . . ?
H75A C75 H75C 109.5 . . ?
H75B C75 H75C 109.5 . . ?
C82 C81 H81A 109.5 . . ?
C82 C81 H81B 109.5 . . ?
H81A C81 H81B 109.5 . . ?
C82 C81 H81C 109.5 . . ?
H81A C81 H81C 109.5 . . ?
H81B C81 H81C 109.5 . . ?
O83 C82 C81 109.4(7) . . ?
O83 C82 H82A 109.8 . . ?
C81 C82 H82A 109.8 . . ?
O83 C82 H82B 109.8 . . ?
C81 C82 H82B 109.8 . . ?
H82A C82 H82B 108.2 . . ?
O83 C84 C85 105.0(6) . . ?
O83 C84 H84A 110.7 . . ?
C85 C84 H84A 110.7 . . ?
O83 C84 H84B 110.7 . . ?
C85 C84 H84B 110.7 . . ?
H84A C84 H84B 108.8 . . ?
C84 C85 H85A 109.5 . . ?
C84 C85 H85B 109.5 . . ?
H85A C85 H85B 109.5 . . ?
C84 C85 H85C 109.5 . . ?
H85A C85 H85C 109.5 . . ?
H85B C85 H85C 109.5 . . ?

loop_
_geom_bond_atom_site_label_1
_geom_bond_atom_site_label_2
_geom_bond_distance
_geom_bond_site_symmetry_2
_geom_bond_publ_flag
Ca1 N1 2.383(2) . ?
Ca1 N41 2.389(3) . ?
Ca1 N5 2.412(2) . ?
Ca1 N45 2.418(2) . ?
O83 C82 1.418(5) . ?
O83 C84 1.440(6) . ?
N1 C2 1.356(4) . ?
N1 C6 1.450(4) . ?
N5 C4 1.313(4) . ?
N5 C24 1.457(4) . ?
N41 C42 1.345(4) . ?
N41 C46 1.446(4) . ?
N45 C44 1.314(4) . ?
N45 C64 1.450(4) . ?
C2 C3 1.393(4) . ?
C2 C18 1.530(4) . ?
C3 C4 1.429(4) . ?
C3 H3 0.9500 . ?
C4 C21 1.538(4) . ?
C6 C11 1.410(4) . ?
C6 C7 1.415(4) . ?
C7 C8 1.387(4) . ?
C7 C12 1.522(4) . ?
C8 C9 1.377(5) . ?
C8 H8 0.9500 . ?
C9 C10 1.364(5) . ?
C9 H9 0.9500 . ?
C10 C11 1.393(4) . ?
C10 H10 0.9500 . ?
C11 C15 1.516(4) . ?
C12 C14 1.520(5) . ?
C12 C13 1.538(5) . ?
C12 H12 1.0000 . ?
C13 H13A 0.9800 . ?
C13 H13B 0.9800 . ?
C13 H13C 0.9800 . ?
C14 H14A 0.9800 . ?
C14 H14B 0.9800 . ?
C14 H14C 0.9800 . ?
C15 C17 1.525(4) . ?
C15 C16 1.539(4) . ?
C15 H15 1.0000 . ?
C16 H16A 0.9800 . ?
C16 H16B 0.9800 . ?
C16 H16C 0.9800 . ?
C17 H17A 0.9800 . ?
C17 H17B 0.9800 . ?
C17 H17C 0.9800 . ?
C18 C20 1.530(5) . ?
C18 C19 1.535(4) . ?
C18 H18 1.0000 . ?
C19 H19A 0.9800 . ?
C19 H19B 0.9800 . ?
C19 H19C 0.9800 . ?
C20 H20A 0.9800 . ?
C20 H20B 0.9800 . ?
C20 H20C 0.9800 . ?
C21 C22 1.525(4) . ?
C21 C23 1.528(4) . ?
C21 H21 1.0000 . ?
C22 H22A 0.9800 . ?
C22 H22B 0.9800 . ?
C22 H22C 0.9800 . ?
C23 H23A 0.9800 . ?
C23 H23B 0.9800 . ?
C23 H23C 0.9800 . ?
C24 C25 1.396(4) . ?
C24 C29 1.411(4) . ?
C25 C26 1.395(5) . ?
C25 C30 1.510(4) . ?
C26 C27 1.374(5) . ?
C26 H26 0.9500 . ?
C27 C28 1.372(5) . ?
C27 H27 0.9500 . ?
C28 C29 1.387(4) . ?
C28 H28 0.9500 . ?
C29 C33 1.509(5) . ?
C30 C32 1.522(5) . ?
C30 C31 1.529(5) . ?
C30 H30 1.0000 . ?
C31 H31A 0.9800 . ?
C31 H31B 0.9800 . ?
C31 H31C 0.9800 . ?
C32 H32A 0.9800 . ?
C32 H32B 0.9800 . ?
C32 H32C 0.9800 . ?
C33 C35 1.511(5) . ?
C33 C34 1.556(5) . ?
C33 H33 1.0000 . ?
C34 H34A 0.9800 . ?
C34 H34B 0.9800 . ?
C34 H34C 0.9800 . ?
C35 H35A 0.9800 . ?
C35 H35B 0.9800 . ?
C35 H35C 0.9800 . ?
C42 C43 1.406(4) . ?
C42 C58 1.532(4) . ?
C43 C44 1.419(4) . ?
C43 H43 0.9500 . ?
C44 C61 1.540(4) . ?
C46 C51 1.410(4) . ?
C46 C47 1.416(4) . ?
C47 C48 1.384(5) . ?
C47 C52 1.522(5) . ?
C48 C49 1.364(5) . ?
C48 H48 0.9500 . ?
C49 C50 1.370(5) . ?
C49 H49 0.9500 . ?
C50 C51 1.392(4) . ?
C50 H50 0.9500 . ?
C51 C55 1.515(4) . ?
C52 C54 1.515(5) . ?
C52 C53 1.543(6) . ?
C52 H52 1.0000 . ?
C53 H53A 0.9800 . ?
C53 H53B 0.9800 . ?
C53 H53C 0.9800 . ?
C54 H54A 0.9800 . ?
C54 H54B 0.9800 . ?
C54 H54C 0.9800 . ?
C55 C57 1.533(5) . ?
C55 C56 1.539(5) . ?
C55 H55 1.0000 . ?
C56 H56A 0.9800 . ?
C56 H56B 0.9800 . ?
C56 H56C 0.9800 . ?
C57 H57A 0.9800 . ?
C57 H57B 0.9800 . ?
C57 H57C 0.9800 . ?
C58 C59 1.523(5) . ?
C58 C60 1.533(5) . ?
C58 H58 1.0000 . ?
C59 H59A 0.9800 . ?
C59 H59B 0.9800 . ?
C59 H59C 0.9800 . ?
C60 H60A 0.9800 . ?
C60 H60B 0.9800 . ?
C60 H60C 0.9800 . ?
C61 C63 1.520(4) . ?
C61 C62 1.529(5) . ?
C61 H61 1.0000 . ?
C62 H62A 0.9800 . ?
C62 H62B 0.9800 . ?
C62 H62C 0.9800 . ?
C63 H63A 0.9800 . ?
C63 H63B 0.9800 . ?
C63 H63C 0.9800 . ?
C64 C65 1.405(4) . ?
C64 C69 1.406(4) . ?
C65 C66 1.392(4) . ?
C65 C70 1.511(4) . ?
C66 C67 1.374(5) . ?
C66 H66 0.9500 . ?
C67 C68 1.378(4) . ?
C67 H67 0.9500 . ?
C68 C69 1.385(4) . ?
C68 H68 0.9500 . ?
C69 C73 1.520(4) . ?
C70 C71 1.526(5) . ?
C70 C72 1.540(5) . ?
C70 H70 1.0000 . ?
C71 H71A 0.9800 . ?
C71 H71B 0.9800 . ?
C71 H71C 0.9800 . ?
C72 H72A 0.9800 . ?
C72 H72B 0.9800 . ?
C72 H72C 0.9800 . ?
C73 C75 1.514(5) . ?
C73 C74 1.538(5) . ?
C73 H73 1.0000 . ?
C74 H74A 0.9800 . ?
C74 H74B 0.9800 . ?
C74 H74C 0.9800 . ?
C75 H75A 0.9800 . ?
C75 H75B 0.9800 . ?
C75 H75C 0.9800 . ?
C81 C82 1.523(6) . ?
C81 H81A 0.9800 . ?
C81 H81B 0.9800 . ?
C81 H81C 0.9800 . ?
C82 H82A 0.9900 . ?
C82 H82B 0.9900 . ?
C84 C85 1.537(6) . ?
C84 H84A 0.9900 . ?
C84 H84B 0.9900 . ?
C85 H85A 0.9800 . ?
C85 H85B 0.9800 . ?
C85 H85C 0.9800 . ?

loop_
_geom_torsion_atom_site_label_1
_geom_torsion_atom_site_label_2
_geom_torsion_atom_site_label_3
_geom_torsion_atom_site_label_4
_geom_torsion
_geom_torsion_site_symmetry_1
_geom_torsion_site_symmetry_2
_geom_torsion_site_symmetry_3
_geom_torsion_site_symmetry_4
_geom_torsion_publ_flag
C6 N1 C2 C3 150.7(3) . . . . ?
Ca1 N1 C2 C3 -39.1(3) . . . . ?
C6 N1 C2 C18 -31.5(4) . . . . ?
Ca1 N1 C2 C18 138.7(2) . . . . ?
N1 C2 C3 C4 -19.6(5) . . . . ?
C18 C2 C3 C4 162.5(3) . . . . ?
C24 N5 C4 C3 178.1(3) . . . . ?
Ca1 N5 C4 C3 11.4(4) . . . . ?
C24 N5 C4 C21 -5.6(4) . . . . ?
Ca1 N5 C4 C21 -172.3(2) . . . . ?
C2 C3 C4 N5 39.4(5) . . . . ?
C2 C3 C4 C21 -137.1(3) . . . . ?
C2 N1 C6 C11 109.7(3) . . . . ?
Ca1 N1 C6 C11 -55.7(4) . . . . ?
C2 N1 C6 C7 -74.7(4) . . . . ?
Ca1 N1 C6 C7 119.9(3) . . . . ?
C11 C6 C7 C8 1.5(4) . . . . ?
N1 C6 C7 C8 -174.3(3) . . . . ?
C11 C6 C7 C12 -178.3(3) . . . . ?
N1 C6 C7 C12 5.9(4) . . . . ?
C6 C7 C8 C9 0.6(5) . . . . ?
C12 C7 C8 C9 -179.6(3) . . . . ?
C7 C8 C9 C10 -1.7(5) . . . . ?
C8 C9 C10 C11 0.6(5) . . . . ?
C9 C10 C11 C6 1.5(5) . . . . ?
C9 C10 C11 C15 -174.4(3) . . . . ?
C7 C6 C11 C10 -2.5(4) . . . . ?
N1 C6 C11 C10 173.1(3) . . . . ?
C7 C6 C11 C15 173.1(3) . . . . ?
N1 C6 C11 C15 -11.2(4) . . . . ?
C8 C7 C12 C14 57.5(4) . . . . ?
C6 C7 C12 C14 -122.7(3) . . . . ?
C8 C7 C12 C13 -63.9(4) . . . . ?
C6 C7 C12 C13 116.0(3) . . . . ?
C10 C11 C15 C17 -53.0(4) . . . . ?
C6 C11 C15 C17 131.3(3) . . . . ?
C10 C11 C15 C16 69.2(4) . . . . ?
C6 C11 C15 C16 -106.5(3) . . . . ?
N1 C2 C18 C20 -98.1(3) . . . . ?
C3 C2 C18 C20 79.9(3) . . . . ?
N1 C2 C18 C19 139.4(3) . . . . ?
C3 C2 C18 C19 -42.6(4) . . . . ?
N5 C4 C21 C22 -100.3(3) . . . . ?
C3 C4 C21 C22 76.3(3) . . . . ?
N5 C4 C21 C23 136.4(3) . . . . ?
C3 C4 C21 C23 -47.0(4) . . . . ?
C4 N5 C24 C25 105.1(3) . . . . ?
Ca1 N5 C24 C25 -91.4(3) . . . . ?
C4 N5 C24 C29 -78.1(4) . . . . ?
Ca1 N5 C24 C29 85.4(3) . . . . ?
C29 C24 C25 C26 -2.8(4) . . . . ?
N5 C24 C25 C26 173.9(3) . . . . ?
C29 C24 C25 C30 179.2(3) . . . . ?
N5 C24 C25 C30 -4.0(4) . . . . ?
C24 C25 C26 C27 1.2(5) . . . . ?
C30 C25 C26 C27 179.2(3) . . . . ?
C25 C26 C27 C28 0.5(5) . . . . ?
C26 C27 C28 C29 -0.6(5) . . . . ?
C27 C28 C29 C24 -0.9(5) . . . . ?
C27 C28 C29 C33 -179.2(3) . . . . ?
C25 C24 C29 C28 2.7(5) . . . . ?
N5 C24 C29 C28 -174.1(3) . . . . ?
C25 C24 C29 C33 -179.1(3) . . . . ?
N5 C24 C29 C33 4.1(4) . . . . ?
C26 C25 C30 C32 -78.1(4) . . . . ?
C24 C25 C30 C32 99.9(4) . . . . ?
C26 C25 C30 C31 45.1(4) . . . . ?
C24 C25 C30 C31 -137.0(3) . . . . ?
C28 C29 C33 C35 68.7(4) . . . . ?
C24 C29 C33 C35 -109.5(4) . . . . ?
C28 C29 C33 C34 -54.3(4) . . . . ?
C24 C29 C33 C34 127.5(4) . . . . ?
C46 N41 C42 C43 151.6(3) . . . . ?
Ca1 N41 C42 C43 -39.4(3) . . . . ?
C46 N41 C42 C58 -29.9(4) . . . . ?
Ca1 N41 C42 C58 139.1(2) . . . . ?
N41 C42 C43 C44 -19.9(6) . . . . ?
C58 C42 C43 C44 161.6(3) . . . . ?
C64 N45 C44 C43 178.3(3) . . . . ?
Ca1 N45 C44 C43 12.4(4) . . . . ?
C64 N45 C44 C61 -7.0(4) . . . . ?
Ca1 N45 C44 C61 -172.9(2) . . . . ?
C42 C43 C44 N45 39.4(6) . . . . ?
C42 C43 C44 C61 -135.6(4) . . . . ?
C42 N41 C46 C51 108.0(3) . . . . ?
Ca1 N41 C46 C51 -55.1(4) . . . . ?
C42 N41 C46 C47 -75.8(4) . . . . ?
Ca1 N41 C46 C47 121.0(3) . . . . ?
C51 C46 C47 C48 3.4(5) . . . . ?
N41 C46 C47 C48 -172.9(3) . . . . ?
C51 C46 C47 C52 -178.2(3) . . . . ?
N41 C46 C47 C52 5.5(5) . . . . ?
C46 C47 C48 C49 -2.0(6) . . . . ?
C52 C47 C48 C49 179.6(4) . . . . ?
C47 C48 C49 C50 -0.1(6) . . . . ?
C48 C49 C50 C51 0.6(6) . . . . ?
C49 C50 C51 C46 1.0(6) . . . . ?
C49 C50 C51 C55 -175.3(4) . . . . ?
C47 C46 C51 C50 -3.0(5) . . . . ?
N41 C46 C51 C50 173.2(3) . . . . ?
C47 C46 C51 C55 173.1(3) . . . . ?
N41 C46 C51 C55 -10.7(5) . . . . ?
C48 C47 C52 C54 64.9(4) . . . . ?
C46 C47 C52 C54 -113.5(4) . . . . ?
C48 C47 C52 C53 -56.3(5) . . . . ?
C46 C47 C52 C53 125.3(4) . . . . ?
C50 C51 C55 C57 -52.2(4) . . . . ?
C46 C51 C55 C57 131.7(3) . . . . ?
C50 C51 C55 C56 69.0(4) . . . . ?
C46 C51 C55 C56 -107.0(4) . . . . ?
N41 C42 C58 C59 131.4(3) . . . . ?
C43 C42 C58 C59 -50.0(4) . . . . ?
N41 C42 C58 C60 -104.2(3) . . . . ?
C43 C42 C58 C60 74.4(3) . . . . ?
N45 C44 C61 C63 138.3(3) . . . . ?
C43 C44 C61 C63 -46.5(4) . . . . ?
N45 C44 C61 C62 -98.5(3) . . . . ?
C43 C44 C61 C62 76.7(3) . . . . ?
C44 N45 C64 C65 103.8(3) . . . . ?
Ca1 N45 C64 C65 -94.2(3) . . . . ?
C44 N45 C64 C69 -79.5(4) . . . . ?
Ca1 N45 C64 C69 82.5(3) . . . . ?
C69 C64 C65 C66 -1.1(4) . . . . ?
N45 C64 C65 C66 175.6(3) . . . . ?
C69 C64 C65 C70 -179.1(3) . . . . ?
N45 C64 C65 C70 -2.4(4) . . . . ?
C64 C65 C66 C67 0.6(5) . . . . ?
C70 C65 C66 C67 178.6(3) . . . . ?
C65 C66 C67 C68 0.0(5) . . . . ?
C66 C67 C68 C69 0.1(5) . . . . ?
C67 C68 C69 C64 -0.7(5) . . . . ?
C67 C68 C69 C73 -179.1(3) . . . . ?
C65 C64 C69 C68 1.2(4) . . . . ?
N45 C64 C69 C68 -175.5(3) . . . . ?
C65 C64 C69 C73 179.5(3) . . . . ?
N45 C64 C69 C73 2.8(4) . . . . ?
C66 C65 C70 C71 45.6(4) . . . . ?
C64 C65 C70 C71 -136.4(3) . . . . ?
C66 C65 C70 C72 -76.6(4) . . . . ?
C64 C65 C70 C72 101.4(4) . . . . ?
C68 C69 C73 C75 65.6(4) . . . . ?
C64 C69 C73 C75 -112.7(4) . . . . ?
C68 C69 C73 C74 -57.4(4) . . . . ?
C64 C69 C73 C74 124.3(3) . . . . ?
C84 O83 C82 C81 137.0(15) . . . . ?
C82 O83 C84 C85 163.2(11) . . . . ?
